data_4506440
loop_
_publ_author_name
'Zuo, Ya'
'Fang, Ming'
'Xiong, Gang'
'Shi, Peng-Fei'
'Zhao, Bin'
'Cui, Jian-Zhong'
'Cheng, Peng'

_publ_section_title
;
 Structural Diversity, Luminescence, and Magnetic Property: Series of
 Coordination Polymers with 2,2&#x2032;-Bipyridyl-4,4&#x2032;-Dicarboxylic
 Acid
;
_journal_issue 8
_journal_name_full 'Crystal Growth &amp; Design'
_journal_page_first 3917
_journal_paper_doi 10.1021/cg300323u
_journal_volume 12
_journal_year 2012
_chemical_formula_sum 'C12 H8 Cu N2 O5'
_chemical_formula_weight 323.74
_chemical_name_systematic
; 
 ? 
;
_space_group_IT_number 15
_symmetry_cell_setting monoclinic
_symmetry_space_group_name_Hall '-C 2yc'
_symmetry_space_group_name_H-M 'C 1 2/c 1'
_atom_sites_solution_hydrogens geom
_atom_sites_solution_primary direct
_atom_sites_solution_secondary difmap
_audit_creation_method SHELXL-97
_cell_angle_alpha 90.00
_cell_angle_beta 125.77(3)
_cell_angle_gamma 90.00
_cell_formula_units_Z 8
_cell_length_a 21.695(4)
_cell_length_b 8.8627(18)
_cell_length_c 13.476(3)
_cell_measurement_temperature 293(2)
_cell_volume 2102.4(11)
_computing_cell_refinement 'Bruker XSCANS'
_computing_data_collection 'Bruker XSCANS'
_computing_data_reduction 'Bruker SHELXTL'
_computing_molecular_graphics 'Bruker SHELXTL'
_computing_publication_material 'Bruker SHELXTL'
_computing_structure_refinement 'SHELXL-97 (Sheldrick, 1997)'
_computing_structure_solution 'SHELXS-97 (Sheldrick, 1990)'
_diffrn_ambient_temperature 293(2)
_diffrn_measured_fraction_theta_full 0.994
_diffrn_measured_fraction_theta_max 0.994
_diffrn_measurement_device_type 'Bruker P4'
_diffrn_measurement_method '\w scans'
_diffrn_radiation_monochromator graphite
_diffrn_radiation_source 'fine-focus sealed tube'
_diffrn_radiation_type MoK\a
_diffrn_radiation_wavelength 0.71073
_diffrn_reflns_av_R_equivalents 0.0367
_diffrn_reflns_av_sigmaI/netI 0.0435
_diffrn_reflns_limit_h_max 25
_diffrn_reflns_limit_h_min -27
_diffrn_reflns_limit_k_max 11
_diffrn_reflns_limit_k_min -11
_diffrn_reflns_limit_l_max 17
_diffrn_reflns_limit_l_min -17
_diffrn_reflns_number 7150
_diffrn_reflns_theta_full 27.50
_diffrn_reflns_theta_max 27.50
_diffrn_reflns_theta_min 2.31
_exptl_absorpt_coefficient_mu 2.102
_exptl_absorpt_correction_T_max 0.8173
_exptl_absorpt_correction_T_min 0.7573
_exptl_absorpt_correction_type multi-scan
_exptl_absorpt_process_details SADABS
_exptl_crystal_density_diffrn 2.046
_exptl_crystal_density_method 'not measured'
_exptl_crystal_F_000 1304
_exptl_crystal_size_max 0.14
_exptl_crystal_size_mid 0.12
_exptl_crystal_size_min 0.10
_refine_diff_density_max 0.742
_refine_diff_density_min -0.642
_refine_diff_density_rms 0.116
_refine_ls_extinction_method none
_refine_ls_goodness_of_fit_ref 1.082
_refine_ls_hydrogen_treatment constr
_refine_ls_matrix_type full
_refine_ls_number_parameters 181
_refine_ls_number_reflns 2401
_refine_ls_number_restraints 0
_refine_ls_restrained_S_all 1.082
_refine_ls_R_factor_all 0.0458
_refine_ls_R_factor_gt 0.0384
_refine_ls_shift/su_max 0.001
_refine_ls_shift/su_mean 0.000
_refine_ls_structure_factor_coef Fsqd
_refine_ls_weighting_details 'calc w=1/[\s^2^(Fo^2^)+(0.0406P)^2^+9.6030P] where P=(Fo^2^+2Fc^2^)/3'
_refine_ls_weighting_scheme calc
_refine_ls_wR_factor_gt 0.0921
_refine_ls_wR_factor_ref 0.0956
_reflns_number_gt 2070
_reflns_number_total 2401
_reflns_threshold_expression >2sigma(I)
_cod_data_source_file cg300323u_si_002.cif
_cod_data_source_block 4
_cod_depositor_comments
;
The following automatic conversions were performed:

'_symmetry_cell_setting' value 'Monoclinic' changed to 'monoclinic'
according to /home/saulius/struct/CIF-dictionaries/cif_core.dic
dictionary named 'cif_core.dic' version 2.4.2 from
2011-04-26.

'_exptl_absorpt_correction_type' value 'Multi-Scan'
changed to 'multi-scan' according to
/home/saulius/struct/CIF-dictionaries/cif_core.dic dictionary named
'cif_core.dic' version 2.4.2 from
2011-04-26.

'_refine_ls_hydrogen_treatment' value 'CONSTR' changed
to 'constr' according to
/home/saulius/struct/CIF-dictionaries/cif_core.dic dictionary named
'cif_core.dic' version 2.4.2 from 2011-04-26.

Automatic conversion script
Id: cif_fix_values 1891 2012-01-12 08:04:46Z andrius 
;
_cod_original_cell_volume 2102.4(7)
_cod_original_sg_symbol_H-M C2/c
_cod_database_code 4506440

loop_
_symmetry_equiv_pos_as_xyz
'x, y, z'
'-x, y, -z+1/2'
'x+1/2, y+1/2, z'
'-x+1/2, y+1/2, -z+1/2'
'-x, -y, -z'
'x, -y, z-1/2'
'-x+1/2, -y+1/2, -z'
'x+1/2, -y+1/2, z-1/2'

loop_
_atom_site_label
_atom_site_type_symbol
_atom_site_fract_x
_atom_site_fract_y
_atom_site_fract_z
_atom_site_U_iso_or_equiv
_atom_site_adp_type
_atom_site_occupancy
_atom_site_symmetry_multiplicity
_atom_site_calc_flag
_atom_site_refinement_flags
Cu1 Cu 0.113333(19) 0.68975(4) 0.22539(3) 0.00776(12) Uani 1 1 d .
C1 C -0.01236(16) 0.8960(3) 0.1048(3) 0.0083(6) Uani 1 1 d .
C2 C -0.08566(16) 0.9517(3) 0.0293(3) 0.0101(6) Uani 1 1 d .
H2 H -0.0948 1.0542 0.0293 0.012 Uiso 1 1 calc R
C3 C -0.14570(16) 0.8537(3) -0.0466(3) 0.0085(6) Uani 1 1 d .
C4 C -0.12931(16) 0.7028(3) -0.0454(3) 0.0099(6) Uani 1 1 d .
H4 H -0.1678 0.6351 -0.0973 0.012 Uiso 1 1 calc R
C5 C -0.05451(17) 0.6530(3) 0.0342(3) 0.0103(6) Uani 1 1 d .
H5 H -0.0443 0.5508 0.0356 0.012 Uiso 1 1 calc R
C6 C 0.05445(16) 0.9914(3) 0.1876(3) 0.0071(5) Uani 1 1 d .
C7 C 0.05077(16) 1.1482(3) 0.1935(3) 0.0087(6) Uani 1 1 d .
H7 H 0.0054 1.1992 0.1398 0.010 Uiso 1 1 calc R
C8 C 0.11636(17) 1.2265(3) 0.2812(3) 0.0091(6) Uani 1 1 d .
C9 C 0.18334(17) 1.1449(3) 0.3565(3) 0.0103(6) Uani 1 1 d .
H9 H 0.2280 1.1942 0.4160 0.012 Uiso 1 1 calc R
C10 C 0.18303(16) 0.9903(3) 0.3422(3) 0.0097(6) Uani 1 1 d .
H10 H 0.2283 0.9374 0.3922 0.012 Uiso 1 1 calc R
C11 C -0.22660(16) 0.9154(3) -0.1280(3) 0.0086(5) Uani 1 1 d .
C12 C 0.11677(16) 1.3949(3) 0.3002(3) 0.0090(6) Uani 1 1 d .
N1 N 0.00300(14) 0.7462(3) 0.1085(2) 0.0082(5) Uani 1 1 d .
N2 N 0.12030(14) 0.9143(3) 0.2595(2) 0.0095(5) Uani 1 1 d .
O1 O -0.27729(11) 0.8172(2) -0.1568(2) 0.0117(4) Uani 1 1 d .
O2 O -0.23597(12) 1.0505(2) -0.1571(2) 0.0138(5) Uani 1 1 d .
O3 O 0.08971(11) 1.4754(2) 0.20453(19) 0.0102(4) Uani 1 1 d .
O4 O 0.14245(13) 1.4404(2) 0.4042(2) 0.0147(5) Uani 1 1 d .
O5 O 0.13358(13) 0.7140(2) 0.0753(2) 0.0145(5) Uani 1 1 d .

loop_
_atom_site_aniso_label
_atom_site_aniso_U_11
_atom_site_aniso_U_22
_atom_site_aniso_U_33
_atom_site_aniso_U_23
_atom_site_aniso_U_13
_atom_site_aniso_U_12
Cu1 0.00616(18) 0.00414(18) 0.0103(2) 0.00013(14) 0.00329(14) 0.00048(13)
C1 0.0085(13) 0.0075(13) 0.0099(14) 0.0006(11) 0.0060(11) 0.0010(11)
C2 0.0105(14) 0.0075(13) 0.0126(15) 0.0002(11) 0.0068(12) 0.0011(11)
C3 0.0079(13) 0.0096(13) 0.0086(13) 0.0013(11) 0.0051(11) 0.0008(11)
C4 0.0083(13) 0.0090(14) 0.0102(14) 0.0001(11) 0.0042(11) -0.0010(11)
C5 0.0111(14) 0.0080(13) 0.0118(14) -0.0007(11) 0.0067(12) -0.0007(11)
C6 0.0070(13) 0.0068(13) 0.0081(13) -0.0002(11) 0.0048(11) -0.0011(11)
C7 0.0065(13) 0.0078(13) 0.0100(14) -0.0005(11) 0.0039(11) 0.0005(11)
C8 0.0106(14) 0.0052(13) 0.0120(14) -0.0008(11) 0.0069(12) -0.0013(11)
C9 0.0085(13) 0.0094(13) 0.0118(14) -0.0012(11) 0.0054(11) -0.0025(11)
C10 0.0071(13) 0.0097(14) 0.0112(14) 0.0019(11) 0.0048(11) 0.0026(11)
C11 0.0088(13) 0.0083(13) 0.0076(13) 0.0006(11) 0.0042(11) 0.0005(11)
C12 0.0059(12) 0.0089(14) 0.0135(15) -0.0005(11) 0.0063(11) -0.0002(10)
N1 0.0091(11) 0.0066(11) 0.0103(12) -0.0011(10) 0.0065(10) -0.0009(9)
N2 0.0087(11) 0.0072(11) 0.0136(12) -0.0003(10) 0.0070(10) 0.0011(9)
O1 0.0068(9) 0.0076(10) 0.0147(11) 0.0005(8) 0.0030(8) -0.0012(8)
O2 0.0091(10) 0.0077(10) 0.0202(12) 0.0035(9) 0.0061(9) 0.0005(8)
O3 0.0087(10) 0.0064(10) 0.0115(11) 0.0007(8) 0.0036(8) -0.0002(8)
O4 0.0219(11) 0.0090(10) 0.0148(11) -0.0029(9) 0.0116(10) -0.0017(9)
O5 0.0157(11) 0.0131(11) 0.0165(12) -0.0007(9) 0.0104(9) -0.0018(9)

loop_
_atom_type_symbol
_atom_type_description
_atom_type_scat_dispersion_real
_atom_type_scat_dispersion_imag
_atom_type_scat_source
C C 0.0033 0.0016 'International Tables Vol C Tables 4.2.6.8 and 6.1.1.4'
H H 0.0000 0.0000 'International Tables Vol C Tables 4.2.6.8 and 6.1.1.4'
N N 0.0061 0.0033 'International Tables Vol C Tables 4.2.6.8 and 6.1.1.4'
O O 0.0106 0.0060 'International Tables Vol C Tables 4.2.6.8 and 6.1.1.4'
Cu Cu 0.3201 1.2651 'International Tables Vol C Tables 4.2.6.8 and 6.1.1.4'

loop_
_geom_angle_atom_site_label_1
_geom_angle_atom_site_label_2
_geom_angle_atom_site_label_3
_geom_angle
_geom_angle_site_symmetry_1
_geom_angle_site_symmetry_3
O1 Cu1 O3 100.40(9) 8_566 1_545
O1 Cu1 N1 167.41(10) 8_566 .
O3 Cu1 N1 92.14(9) 1_545 .
O1 Cu1 N2 87.26(9) 8_566 .
O3 Cu1 N2 165.87(10) 1_545 .
N1 Cu1 N2 80.24(10) . .
O1 Cu1 O5 87.23(9) 8_566 .
O3 Cu1 O5 97.64(8) 1_545 .
N1 Cu1 O5 92.24(9) . .
N2 Cu1 O5 94.56(9) . .
N1 C1 C2 121.7(3) . .
N1 C1 C6 114.8(2) . .
C2 C1 C6 123.4(3) . .
C1 C2 C3 119.8(3) . .
C1 C2 H2 120.1 . .
C3 C2 H2 120.1 . .
C4 C3 C2 118.1(3) . .
C4 C3 C11 122.3(3) . .
C2 C3 C11 119.5(3) . .
C3 C4 C5 119.4(3) . .
C3 C4 H4 120.3 . .
C5 C4 H4 120.3 . .
N1 C5 C4 122.6(3) . .
N1 C5 H5 118.7 . .
C4 C5 H5 118.7 . .
N2 C6 C7 122.2(3) . .
N2 C6 C1 114.4(2) . .
C7 C6 C1 123.4(3) . .
C8 C7 C6 118.7(3) . .
C8 C7 H7 120.6 . .
C6 C7 H7 120.6 . .
C7 C8 C9 118.2(3) . .
C7 C8 C12 122.5(3) . .
C9 C8 C12 119.2(3) . .
C10 C9 C8 119.7(3) . .
C10 C9 H9 120.2 . .
C8 C9 H9 120.2 . .
N2 C10 C9 122.5(3) . .
N2 C10 H10 118.8 . .
C9 C10 H10 118.8 . .
O2 C11 O1 127.7(3) . .
O2 C11 C3 118.7(3) . .
O1 C11 C3 113.6(2) . .
O4 C12 O3 126.8(3) . .
O4 C12 C8 118.0(3) . .
O3 C12 C8 115.2(3) . .
C5 N1 C1 118.3(3) . .
C5 N1 Cu1 126.6(2) . .
C1 N1 Cu1 115.10(19) . .
C10 N2 C6 118.6(3) . .
C10 N2 Cu1 126.2(2) . .
C6 N2 Cu1 115.2(2) . .
C11 O1 Cu1 134.30(19) . 8_465
C12 O3 Cu1 118.25(19) . 1_565

loop_
_geom_bond_atom_site_label_1
_geom_bond_atom_site_label_2
_geom_bond_distance
_geom_bond_site_symmetry_2
Cu1 O1 1.937(2) 8_566
Cu1 O3 1.944(2) 1_545
Cu1 N1 2.013(3) .
Cu1 N2 2.028(3) .
Cu1 O5 2.317(2) .
C1 N1 1.362(4) .
C1 C2 1.384(4) .
C1 C6 1.473(4) .
C2 C3 1.393(4) .
C2 H2 0.9300 .
C3 C4 1.381(4) .
C3 C11 1.527(4) .
C4 C5 1.394(4) .
C4 H4 0.9300 .
C5 N1 1.335(4) .
C5 H5 0.9300 .
C6 N2 1.352(4) .
C6 C7 1.397(4) .
C7 C8 1.392(4) .
C7 H7 0.9300 .
C8 C9 1.393(4) .
C8 C12 1.513(4) .
C9 C10 1.383(4) .
C9 H9 0.9300 .
C10 N2 1.332(4) .
C10 H10 0.9300 .
C11 O2 1.239(4) .
C11 O1 1.272(4) .
C12 O4 1.235(4) .
C12 O3 1.278(4) .
O1 Cu1 1.937(2) 8_465
O3 Cu1 1.944(2) 1_565
